data_4350214
loop_
_publ_author_name
'Fu, Ming-Lai'
'Guo, Guo-Cong'
'Liu, Xi'
'Chen, Wen-Tong'
'Liu, Bing'
'Huang, Jin-Shun'

_publ_section_title
;
 Incorporation of a new type of transition metal complex into the
 thioarsenate anion: syntheses, structures, and properties of two novel
 compounds [Mn3(2,2'-bipy)3(AsVS4)2]n.nH2O and Mn2(2,2'-bipy)As2IIIS5.
;
_journal_issue 15
_journal_name_full 'Inorganic chemistry'
_journal_page_first 5793
_journal_page_last 5798
_journal_paper_doi 10.1021/ic0600228
_journal_volume 45
_journal_year 2006
_chemical_formula_sum 'C30 H26 As2 Mn3 N6 O S8'
_chemical_formula_weight 1057.71
_space_group_IT_number 60
_space_group_name_Hall '-P 2n 2ab'
_space_group_name_H-M_alt 'P b c n'
_symmetry_cell_setting orthorhombic
_symmetry_space_group_name_H-M 'P b c n'
_atom_sites_solution_hydrogens geom
_atom_sites_solution_primary direct
_atom_sites_solution_secondary difmap
_audit_creation_method SHELXL-97
_cell_angle_alpha 90.00
_cell_angle_beta 90.00
_cell_angle_gamma 90.00
_cell_formula_units_Z 4
_cell_length_a 15.8628(18)
_cell_length_b 11.9594(8)
_cell_length_c 21.3058(15)
_cell_measurement_temperature 293(2)
_cell_volume 4041.9(6)
_computing_cell_refinement 'Crystalclear (Rigaku Corp., 2002)'
_computing_data_collection 'Crystalclear (Rigaku Corp., 2002)'
_computing_data_reduction 'Crystalclear (Rigaku Corp., 2002)'
_computing_publication_material 'Siemens SHELXTL^TM^5'
_computing_structure_refinement 'Siemens SHELXTL^TM^5'
_computing_structure_solution 'Siemens SHELXTL^TM^5''
_diffrn_ambient_temperature 293(2)
_diffrn_measured_fraction_theta_full 0.998
_diffrn_measured_fraction_theta_max 0.998
_diffrn_measurement_device_type 'Rigaku Mercury CCD'
_diffrn_measurement_method \w
_diffrn_radiation_monochromator graphite
_diffrn_radiation_source 'rotating anode generator'
_diffrn_radiation_type MoK\a
_diffrn_radiation_wavelength 0.71073
_diffrn_reflns_av_R_equivalents 0.0400
_diffrn_reflns_av_sigmaI/netI 0.0232
_diffrn_reflns_limit_h_max 18
_diffrn_reflns_limit_h_min -12
_diffrn_reflns_limit_k_max 14
_diffrn_reflns_limit_k_min -14
_diffrn_reflns_limit_l_max 25
_diffrn_reflns_limit_l_min -24
_diffrn_reflns_number 25211
_diffrn_reflns_theta_full 25.03
_diffrn_reflns_theta_max 25.03
_diffrn_reflns_theta_min 3.20
_exptl_absorpt_coefficient_mu 2.995
_exptl_absorpt_correction_T_max 1.0000
_exptl_absorpt_correction_T_min 0.6004
_exptl_absorpt_correction_type multi-scan
_exptl_absorpt_process_details 'Sphere(Rigaku Crystalclear)'
_exptl_crystal_colour Orange
_exptl_crystal_density_diffrn 1.738
_exptl_crystal_density_method 'not measured'
_exptl_crystal_description Platelet
_exptl_crystal_F_000 2100
_exptl_crystal_size_max 0.32
_exptl_crystal_size_mid 0.31
_exptl_crystal_size_min 0.10
_refine_diff_density_max 0.904
_refine_diff_density_min -0.449
_refine_diff_density_rms 0.084
_refine_ls_extinction_method none
_refine_ls_goodness_of_fit_ref 1.044
_refine_ls_hydrogen_treatment constr
_refine_ls_matrix_type full
_refine_ls_number_parameters 231
_refine_ls_number_reflns 3565
_refine_ls_number_restraints 36
_refine_ls_restrained_S_all 1.097
_refine_ls_R_factor_all 0.0529
_refine_ls_R_factor_gt 0.0497
_refine_ls_shift/su_max 0.001
_refine_ls_shift/su_mean 0.000
_refine_ls_structure_factor_coef Fsqd
_refine_ls_weighting_details 'calc w=1/[\s^2^(Fo^2^)+(0.0680P)^2^+14.4282P] where P=(Fo^2^+2Fc^2^)/3'
_refine_ls_weighting_scheme calc
_refine_ls_wR_factor_gt 0.1290
_refine_ls_wR_factor_ref 0.1316
_reflns_number_gt 3401
_reflns_number_total 3565
_reflns_threshold_expression >2sigma(I)
_cod_data_source_file ic0600228si20060105_043153.cif
_cod_data_source_block 60
_cod_depositor_comments
;
The following automatic conversions were performed:

data item '_exptl_absorpt_correction_type' value 'Multiscan' was
changed to 'multi-scan' in accordance with the
/home/saulius/struct/COD-crude-data/automatic-downloads/DataCite-retrospective/ACS/depositions/lib/dictionaries/cif_core.dic
dictionary named 'cif_core.dic' version 2.4.2 last updated on
2011-04-26.

Automatic conversion script
Id: cif_fix_values 6909 2019-04-08 15:41:33Z antanas 
;
_cod_original_sg_symbol_H-M Pbcn
_cod_database_code 4350214

loop_
_symmetry_equiv_pos_as_xyz
'x, y, z'
'-x+1/2, -y+1/2, z+1/2'
'-x, y, -z+1/2'
'x+1/2, -y+1/2, -z'
'-x, -y, -z'
'x-1/2, y-1/2, -z-1/2'
'x, -y, z-1/2'
'-x-1/2, y-1/2, z'

loop_
_atom_site_label
_atom_site_type_symbol
_atom_site_fract_x
_atom_site_fract_y
_atom_site_fract_z
_atom_site_U_iso_or_equiv
_atom_site_adp_type
_atom_site_occupancy
_atom_site_symmetry_multiplicity
_atom_site_calc_flag
_atom_site_refinement_flags
Mn1 Mn 0.0000 0.45035(5) 0.2500 0.04049(16) Uani 1 2 d S
Mn2 Mn -0.01433(2) 0.35276(3) 0.032517(19) 0.03342(10) Uani 1 1 d .
As1 As 0.029714(17) 0.57741(2) 0.115034(12) 0.03321(7) Uani 1 1 d .
S1 S 0.10100(5) 0.59261(8) 0.19968(4) 0.0556(2) Uani 1 1 d .
S2 S -0.06761(4) 0.45477(6) 0.13429(3) 0.03509(16) Uani 1 1 d .
S3 S 0.10373(4) 0.50872(5) 0.03755(3) 0.03273(16) Uani 1 1 d .
S4 S -0.02277(5) 0.72886(6) 0.07837(4) 0.0497(2) Uani 1 1 d .
N1 N -0.10320(14) 0.21186(18) 0.05199(11) 0.0386(6) Uani 1 1 d .
N2 N 0.06228(14) 0.21231(18) 0.07330(11) 0.0386(6) Uani 1 1 d .
N11 N 0.0837(2) 0.3008(3) 0.24468(14) 0.0840(11) Uani 1 1 d .
C1 C -0.18728(18) 0.2189(3) 0.04603(15) 0.0497(9) Uani 1 1 d .
H1A H -0.2103 0.2865 0.0329 0.060 Uiso 1 1 calc R
C2 C -0.2407(2) 0.1324(3) 0.05822(17) 0.0608(10) Uani 1 1 d .
H2A H -0.2987 0.1413 0.0547 0.073 Uiso 1 1 calc R
C3 C -0.2067(2) 0.0320(3) 0.07581(19) 0.0704(11) Uani 1 1 d .
H3A H -0.2414 -0.0290 0.0839 0.084 Uiso 1 1 calc R
C4 C -0.1205(2) 0.0223(3) 0.08135(18) 0.0628(11) Uani 1 1 d .
H4A H -0.0965 -0.0456 0.0929 0.075 Uiso 1 1 calc R
C5 C -0.06968(19) 0.1144(2) 0.06965(13) 0.0410(8) Uani 1 1 d .
C6 C 0.02288(18) 0.1131(2) 0.07834(14) 0.0422(8) Uani 1 1 d .
C7 C 0.0683(2) 0.0177(3) 0.0916(2) 0.0671(11) Uani 1 1 d .
H7A H 0.0411 -0.0510 0.0946 0.080 Uiso 1 1 calc R
C8 C 0.1542(2) 0.0248(3) 0.1005(2) 0.0805(13) Uani 1 1 d .
H8A H 0.1853 -0.0393 0.1091 0.097 Uiso 1 1 calc R
C9 C 0.1936(2) 0.1258(3) 0.09658(19) 0.0703(12) Uani 1 1 d .
H9A H 0.2513 0.1325 0.1033 0.084 Uiso 1 1 calc R
C10 C 0.14495(18) 0.2175(3) 0.08236(15) 0.0505(9) Uani 1 1 d .
H10A H 0.1713 0.2867 0.0789 0.061 Uiso 1 1 calc R
C11 C 0.1677(3) 0.3101(4) 0.2489(2) 0.1124(16) Uani 1 1 d U
H11A H 0.1907 0.3807 0.2422 0.135 Uiso 1 1 calc R
C12 C 0.2254(5) 0.2210(6) 0.2629(3) 0.162(2) Uani 1 1 d U
H12A H 0.2835 0.2254 0.2677 0.194 Uiso 1 1 calc R
C13 C 0.1765(5) 0.1304(6) 0.2675(3) 0.147(2) Uani 1 1 d U
H13A H 0.2090 0.0685 0.2781 0.177 Uiso 1 1 calc R
C14 C 0.0962(5) 0.1010(6) 0.2618(3) 0.151(2) Uani 1 1 d U
H14A H 0.0762 0.0280 0.2638 0.181 Uiso 1 1 calc R
C15 C 0.0430(3) 0.2010(4) 0.2516(2) 0.1022(16) Uani 1 1 d U
O1W O 0.0450(6) 0.8356(5) 0.2678(4) 0.155(3) Uani 0.50 1 d PU

loop_
_atom_site_aniso_label
_atom_site_aniso_U_11
_atom_site_aniso_U_22
_atom_site_aniso_U_33
_atom_site_aniso_U_23
_atom_site_aniso_U_13
_atom_site_aniso_U_12
Mn1 0.0427(3) 0.0423(3) 0.0364(3) 0.000 0.0018(3) 0.000
Mn2 0.03551(19) 0.02489(17) 0.0399(2) 0.00223(16) -0.00155(17) -0.00385(15)
As1 0.03471(13) 0.03343(13) 0.03148(13) -0.00218(10) 0.00134(10) -0.00797(10)
S1 0.0489(4) 0.0794(5) 0.0385(4) -0.0060(4) -0.0059(3) -0.0253(4)
S2 0.0330(3) 0.0396(3) 0.0327(3) 0.0015(3) 0.0019(3) -0.0096(3)
S3 0.0292(3) 0.0318(3) 0.0372(3) 0.0006(3) 0.0032(2) -0.0029(2)
S4 0.0682(5) 0.0281(3) 0.0528(4) -0.0026(3) 0.0078(4) 0.0032(3)
N1 0.0373(11) 0.0312(11) 0.0472(12) 0.0017(10) 0.0001(10) -0.0067(9)
N2 0.0327(11) 0.0364(11) 0.0466(13) 0.0048(10) -0.0018(10) 0.0010(10)
N11 0.134(3) 0.0718(18) 0.0462(16) -0.0185(14) -0.0033(18) 0.0413(19)
C1 0.0362(14) 0.0469(16) 0.0661(19) -0.0012(15) -0.0052(14) 0.0003(13)
C2 0.0395(15) 0.066(2) 0.077(2) -0.0024(18) -0.0066(16) -0.0167(15)
C3 0.0586(17) 0.0589(18) 0.094(3) -0.0016(19) 0.0036(19) -0.0359(15)
C4 0.069(2) 0.0331(15) 0.087(2) 0.0094(16) 0.0025(19) -0.0118(15)
C5 0.0503(15) 0.0281(12) 0.0446(15) 0.0013(12) 0.0002(13) -0.0082(12)
C6 0.0515(16) 0.0304(13) 0.0447(15) 0.0028(12) -0.0020(13) 0.0038(12)
C7 0.065(2) 0.0353(16) 0.101(3) 0.0096(18) -0.005(2) 0.0088(15)
C8 0.065(2) 0.064(2) 0.112(3) 0.018(2) 0.001(2) 0.0292(18)
C9 0.0422(16) 0.084(2) 0.085(2) 0.009(2) 0.0007(18) 0.0226(17)
C10 0.0384(14) 0.0539(17) 0.0592(18) 0.0080(15) -0.0025(14) 0.0000(14)
C11 0.113(3) 0.128(3) 0.096(3) -0.030(2) -0.002(2) 0.070(2)
C12 0.147(4) 0.193(5) 0.146(4) -0.022(4) 0.031(3) 0.060(4)
C13 0.170(4) 0.145(4) 0.127(4) -0.006(3) 0.018(4) 0.041(4)
C14 0.208(5) 0.124(4) 0.120(4) 0.020(3) 0.039(4) 0.018(4)
C15 0.185(4) 0.072(2) 0.0498(19) 0.002(2) 0.022(3) 0.040(2)
O1W 0.257(8) 0.065(4) 0.143(5) 0.000(4) 0.076(5) -0.019(4)

loop_
_atom_type_symbol
_atom_type_description
_atom_type_scat_dispersion_real
_atom_type_scat_dispersion_imag
_atom_type_scat_source
C C 0.0033 0.0016 'International Tables Vol C Tables 4.2.6.8 and 6.1.1.4'
H H 0.0000 0.0000 'International Tables Vol C Tables 4.2.6.8 and 6.1.1.4'
N N 0.0061 0.0033 'International Tables Vol C Tables 4.2.6.8 and 6.1.1.4'
O O 0.0106 0.0060 'International Tables Vol C Tables 4.2.6.8 and 6.1.1.4'
S S 0.1246 0.1234 'International Tables Vol C Tables 4.2.6.8 and 6.1.1.4'
Mn Mn 0.3368 0.7283 'International Tables Vol C Tables 4.2.6.8 and 6.1.1.4'
As As 0.0499 2.0058 'International Tables Vol C Tables 4.2.6.8 and 6.1.1.4'

loop_
_geom_angle_atom_site_label_1
_geom_angle_atom_site_label_2
_geom_angle_atom_site_label_3
_geom_angle
_geom_angle_site_symmetry_1
_geom_angle_site_symmetry_3
N11 Mn1 N11 73.4(2) 3 .
N11 Mn1 S1 97.94(10) 3 3
N11 Mn1 S1 157.34(8) . 3
N11 Mn1 S1 157.34(8) 3 .
N11 Mn1 S1 97.94(10) . .
S1 Mn1 S1 97.14(5) 3 .
N11 Mn1 S2 79.91(8) 3 .
N11 Mn1 S2 101.93(8) . .
S1 Mn1 S2 96.93(3) 3 .
S1 Mn1 S2 81.56(2) . .
N11 Mn1 S2 101.93(8) 3 3
N11 Mn1 S2 79.91(8) . 3
S1 Mn1 S2 81.56(2) 3 3
S1 Mn1 S2 96.93(3) . 3
S2 Mn1 S2 177.74(4) . 3
N11 Mn1 Mn2 79.94(8) 3 .
N11 Mn1 Mn2 77.50(8) . .
S1 Mn1 Mn2 122.392(19) 3 .
S1 Mn1 Mn2 77.711(18) . .
S2 Mn1 Mn2 25.554(16) . .
S2 Mn1 Mn2 155.753(18) 3 .
N11 Mn1 Mn1 98.01(8) 3 5_565
N11 Mn1 Mn1 92.20(8) . 5_565
S1 Mn1 Mn1 109.94(2) 3 5_565
S1 Mn1 Mn1 60.810(17) . 5_565
S2 Mn1 Mn1 24.029(14) . 5_565
S2 Mn1 Mn1 155.364(16) 3 5_565
Mn2 Mn1 Mn1 20.670(5) . 5_565
N1 Mn2 N2 72.90(8) . .
N1 Mn2 S4 91.61(6) . 5_565
N2 Mn2 S4 87.06(6) . 5_565
N1 Mn2 S2 89.65(6) . .
N2 Mn2 S2 101.65(6) . .
S4 Mn2 S2 171.18(3) 5_565 .
N1 Mn2 S3 103.82(6) . 5_565
N2 Mn2 S3 167.65(6) . 5_565
S4 Mn2 S3 81.08(3) 5_565 5_565
S2 Mn2 S3 90.14(2) . 5_565
N1 Mn2 S3 166.00(6) . .
N2 Mn2 S3 97.38(6) . .
S4 Mn2 S3 98.05(3) 5_565 .
S2 Mn2 S3 82.35(2) . .
S3 Mn2 S3 87.75(2) 5_565 .
N1 Mn2 Mn1 91.95(6) . .
N2 Mn2 Mn1 77.42(6) . .
S4 Mn2 Mn1 162.28(2) 5_565 .
S2 Mn2 Mn1 26.195(16) . .
S3 Mn2 Mn1 114.816(19) 5_565 .
S3 Mn2 Mn1 75.825(17) . .
S1 As1 S4 116.22(4) . .
S1 As1 S2 105.94(3) . .
S4 As1 S2 111.37(3) . .
S1 As1 S3 112.66(3) . .
S4 As1 S3 104.55(3) . .
S2 As1 S3 105.73(3) . .
As1 S1 Mn1 88.04(3) . .
As1 S2 Mn2 85.92(2) . .
As1 S2 Mn1 84.42(2) . .
Mn2 S2 Mn1 128.25(3) . .
As1 S3 Mn2 84.42(2) . 5_565
As1 S3 Mn2 85.14(2) . .
Mn2 S3 Mn2 92.25(2) 5_565 .
As1 S4 Mn2 85.79(3) . 5_565
C5 N1 C1 118.5(2) . .
C5 N1 Mn2 117.32(18) . .
C1 N1 Mn2 124.17(19) . .
C10 N2 C6 119.3(2) . .
C10 N2 Mn2 123.7(2) . .
C6 N2 Mn2 116.02(18) . .
C11 N11 C15 122.4(4) . .
C11 N11 Mn1 121.5(3) . .
C15 N11 Mn1 114.5(3) . .
N1 C1 C2 123.5(3) . .
C1 C2 C3 118.3(3) . .
C2 C3 C4 119.2(3) . .
C3 C4 C5 119.7(3) . .
N1 C5 C4 120.8(3) . .
N1 C5 C6 116.1(2) . .
C4 C5 C6 123.1(3) . .
N2 C6 C7 120.2(3) . .
N2 C6 C5 116.2(2) . .
C7 C6 C5 123.6(3) . .
C6 C7 C8 119.6(3) . .
C9 C8 C7 120.0(3) . .
C8 C9 C10 117.6(3) . .
N2 C10 C9 123.3(3) . .
N11 C11 C12 125.9(5) . .
C13 C12 C11 104.3(6) . .
C14 C13 C12 139.9(7) . .
C13 C14 C15 110.3(6) . .
N11 C15 C15 117.8(3) . 3
N11 C15 C14 116.9(5) . .
C15 C15 C14 125.3(4) 3 .

loop_
_geom_bond_atom_site_label_1
_geom_bond_atom_site_label_2
_geom_bond_distance
_geom_bond_site_symmetry_2
Mn1 N11 2.230(3) 3
Mn1 N11 2.230(3) .
Mn1 S1 2.5712(9) 3
Mn1 S1 2.5712(9) .
Mn1 S2 2.6890(7) .
Mn1 S2 2.6890(7) 3
Mn1 Mn2 4.7838(5) .
Mn2 N1 2.236(2) .
Mn2 N2 2.248(2) .
Mn2 S4 2.6231(9) 5_565
Mn2 S2 2.6277(8) .
Mn2 S3 2.6427(7) 5_565
Mn2 S3 2.6452(7) .
Mn2 Mn2 3.8117(8) 5_565
As1 S1 2.1364(8) .
As1 S4 2.1410(8) .
As1 S2 2.1686(7) .
As1 S3 2.1861(7) .
S3 Mn2 2.6427(7) 5_565
S4 Mn2 2.6231(9) 5_565
N1 C5 1.335(3) .
N1 C1 1.342(4) .
N2 C10 1.327(4) .
N2 C6 1.345(4) .
N11 C11 1.339(6) .
N11 C15 1.366(6) .
C1 C2 1.362(5) .
C2 C3 1.369(5) .
C3 C4 1.377(5) .
C4 C5 1.388(4) .
C5 C6 1.480(4) .
C6 C7 1.378(4) .
C7 C8 1.379(5) .
C8 C9 1.363(6) .
C9 C10 1.375(5) .
C11 C12 1.436(9) .
C12 C13 1.336(10) .
C13 C14 1.327(11) .
C14 C15 1.479(8) .
C15 C15 1.366(10) 3
O1W O1W 1.62(2) 3
